data_4302832
loop_
_publ_author_name
'Tetsuya Sato'
'Koshiro Nishi'
'Seiichiro Iijima'
'Masaaki Kojima'
'Naohide Matsumoto'

_publ_contact_author_email naohide@aster.sci.kumamoto-u.ac.jp
_publ_contact_author_fax 81-96-342-3390
_publ_contact_author_name 'Naohide Matsumoto'
_publ_contact_author_phone 81-96-342-3390
_publ_section_title
;
One-Step and Two-Step Spin-Crossover Iron(II) Complexes of
((2-Methylimidazol-4-yl)methylidene)histamine
;
_journal_name_full 'Inorganic Chemistry'
_journal_page_first 7211
_journal_page_last 7229
_journal_paper_doi 10.1021/ic9006197
_journal_volume 48
_journal_year 2009
_chemical_formula_moiety 'C22 H32 B Cl F4 Fe N10 O '
_chemical_formula_sum 'C22 H32 B Cl F4 Fe N10 O'
_chemical_formula_weight 630.66
_space_group_IT_number 14
_symmetry_cell_setting monoclinic
_symmetry_Int_Tables_number 14
_symmetry_space_group_name_Hall '-P 2yn'
_symmetry_space_group_name_H-M 'P 1 21/n 1'
_cell_angle_alpha 90.0000
_cell_angle_beta 95.159(11)
_cell_angle_gamma 90.0000
_cell_formula_units_Z 4
_cell_length_a 11.943(3)
_cell_length_b 18.921(5)
_cell_length_c 13.082(4)
_cell_measurement_reflns_used 14786
_cell_measurement_temperature 293.1
_cell_measurement_theta_max 27.5
_cell_measurement_theta_min 3.1
_cell_volume 2944.2(14)
_computing_cell_refinement PROCESS-AUTO
_computing_data_collection PROCESS-AUTO
_computing_data_reduction CrystalStructure
_computing_publication_material 'CrystalStructure 3.8'
_computing_structure_refinement CRYSTALS
_computing_structure_solution SIR92
_diffrn_detector_area_resol_mean 10.00
_diffrn_measured_fraction_theta_full 0.996
_diffrn_measured_fraction_theta_max 0.996
_diffrn_measurement_device_type 'Rigaku RAXIS-RAPID'
_diffrn_measurement_method \w
_diffrn_radiation_type 'Mo K\a'
_diffrn_radiation_wavelength 0.71075
_diffrn_reflns_av_R_equivalents 0.064
_diffrn_reflns_limit_h_max 15
_diffrn_reflns_limit_h_min -15
_diffrn_reflns_limit_k_max 24
_diffrn_reflns_limit_k_min -24
_diffrn_reflns_limit_l_max 16
_diffrn_reflns_limit_l_min -16
_diffrn_reflns_number 28453
_diffrn_reflns_theta_full 27.47
_diffrn_reflns_theta_max 27.47
_exptl_absorpt_coefficient_mu 0.663
_exptl_absorpt_correction_T_max 0.888
_exptl_absorpt_correction_T_min 0.626
_exptl_absorpt_correction_type multi-scan
_exptl_absorpt_process_details
;
    Higashi, T. (1995). Program for Absorption Correction.
    Rigaku Corporation, Tokyo, Japan.
;
_exptl_crystal_colour red
_exptl_crystal_density_diffrn 1.423
_exptl_crystal_density_method 'not measured'
_exptl_crystal_description block
_exptl_crystal_F_000 1304.00
_exptl_crystal_size_max 0.36
_exptl_crystal_size_mid 0.20
_exptl_crystal_size_min 0.18
_refine_diff_density_max 0.90
_refine_diff_density_min -0.47
_refine_ls_extinction_method none
_refine_ls_goodness_of_fit_ref 1.004
_refine_ls_hydrogen_treatment refall
_refine_ls_number_parameters 392
_refine_ls_number_reflns 2892
_refine_ls_R_factor_gt 0.0594
_refine_ls_shift/su_max 0.0000
_refine_ls_structure_factor_coef Fsqd
_refine_ls_weighting_details 'w = 1/[0.0041Fo^2^ + 1.0000\s(Fo^2^)]/(4Fo^2^)'
_refine_ls_weighting_scheme calc
_refine_ls_wR_factor_ref 0.1628
_reflns_number_gt 2871
_reflns_number_total 6708
_reflns_threshold_expression F^2^>2.0\s(F^2^)
_cod_data_source_file ic9006197_si_002_04.cif
_cod_data_source_block '_Fe(H2L)2ClBF4'
_cod_original_formula_sum 'C22 H32 B Cl F4 Fe N10 O '
_cod_database_code 4302832

loop_
_symmetry_equiv_pos_site_id
_symmetry_equiv_pos_as_xyz
1 +X,+Y,+Z
2 1/2-X,1/2+Y,1/2-Z
3 -X,-Y,-Z
4 1/2+X,1/2-Y,1/2+Z

loop_
_atom_site_label
_atom_site_type_symbol
_atom_site_fract_x
_atom_site_fract_y
_atom_site_fract_z
_atom_site_U_iso_or_equiv
_atom_site_adp_type
_atom_site_occupancy
_atom_site_symmetry_multiplicity
_atom_site_calc_flag
_atom_site_refinement_flags
_atom_site_disorder_assembly
_atom_site_disorder_group
Fe(1) Fe 0.64528(7) 0.24742(4) 0.38367(6) 0.0460(2) Uani 1.00 1 d . . .
Cl(1) Cl 0.13480(16) 0.44089(11) 0.39832(18) 0.0942(6) Uani 1.00 1 d . . .
F(1) F 0.1243(3) 0.0250(2) 0.4847(4) 0.130(2) Uani 1.00 1 d . . .
F(2) F 0.3041(5) 0.0250(4) 0.5255(7) 0.227(4) Uani 1.00 1 d . . .
F(3) F 0.2374(5) 0.1117(3) 0.4431(6) 0.181(3) Uani 1.00 1 d . . .
F(4) F 0.2513(8) 0.0076(6) 0.3827(8) 0.310(5) Uani 1.00 1 d . . .
O(1) O 0.2611(8) 0.4845(5) 0.6263(9) 0.228(5) Uani 1.00 1 d . . .
N(1) N 0.5113(5) 0.0755(3) 0.1882(6) 0.103(2) Uani 1.00 1 d . . .
N(2) N 0.5708(3) 0.1629(2) 0.2885(4) 0.0605(16) Uani 1.00 1 d . . .
N(3) N 0.5822(4) 0.1749(2) 0.4942(4) 0.0603(16) Uani 1.00 1 d . . .
N(4) N 0.7440(4) 0.4061(3) 0.6044(5) 0.089(2) Uani 1.00 1 d . . .
N(5) N 0.6930(4) 0.3136(2) 0.5124(3) 0.0603(16) Uani 1.00 1 d . . .
N(6) N 0.3559(4) 0.3841(3) 0.3125(4) 0.0742(19) Uani 1.00 1 d . . .
N(7) N 0.5009(4) 0.3137(2) 0.3408(3) 0.0530(14) Uani 1.00 1 d . . .
N(8) N 0.7044(4) 0.3182(2) 0.2675(3) 0.0624(16) Uani 1.00 1 d . . .
N(9) N 0.9518(5) 0.1287(3) 0.4259(5) 0.083(2) Uani 1.00 1 d . . .
N(10) N 0.8095(4) 0.2009(2) 0.3935(3) 0.0569(15) Uani 1.00 1 d . . .
C(1) C 0.5647(7) 0.1856(4) 0.1022(5) 0.104(3) Uani 1.00 1 d . . .
C(2) C 0.5527(5) 0.1420(4) 0.1921(6) 0.074(2) Uani 1.00 1 d . . .
C(3) C 0.5038(6) 0.0529(4) 0.2852(9) 0.111(3) Uani 1.00 1 d . . .
C(4) C 0.5390(5) 0.1066(3) 0.3495(6) 0.070(2) Uani 1.00 1 d . . .
C(5) C 0.5448(5) 0.1167(3) 0.4558(6) 0.073(2) Uani 1.00 1 d . . .
C(6) C 0.5864(6) 0.1857(4) 0.6045(5) 0.084(2) Uani 1.00 1 d . . .
C(7) C 0.6968(6) 0.2186(4) 0.6462(5) 0.086(2) Uani 1.00 1 d . . .
C(8) C 0.7105(5) 0.2931(4) 0.6135(5) 0.071(2) Uani 1.00 1 d . . .
C(9) C 0.7418(6) 0.3507(5) 0.6715(6) 0.095(3) Uani 1.00 1 d . . .
C(10) C 0.7148(5) 0.3821(3) 0.5118(6) 0.076(2) Uani 1.00 1 d . . .
C(11) C 0.3371(5) 0.2846(4) 0.4372(6) 0.082(2) Uani 1.00 1 d . . .
C(12) C 0.3985(5) 0.3266(3) 0.3655(4) 0.0581(19) Uani 1.00 1 d . . .
C(13) C 0.4337(6) 0.4076(3) 0.2525(5) 0.077(2) Uani 1.00 1 d . . .
C(14) C 0.5248(5) 0.3647(3) 0.2692(5) 0.065(2) Uani 1.00 1 d . . .
C(15) C 0.6334(6) 0.3644(3) 0.2329(5) 0.072(2) Uani 1.00 1 d . . .
C(16) C 0.8186(5) 0.3186(3) 0.2338(5) 0.080(2) Uani 1.00 1 d . . .
C(17) C 0.9044(5) 0.3064(4) 0.3266(5) 0.080(2) Uani 1.00 1 d . . .
C(18) C 0.9059(5) 0.2333(3) 0.3670(4) 0.062(2) Uani 1.00 1 d . . .
C(19) C 0.9923(5) 0.1879(4) 0.3879(6) 0.084(2) Uani 1.00 1 d . . .
C(20) C 0.8405(5) 0.1384(3) 0.4287(5) 0.069(2) Uani 1.00 1 d . . .
C(21) C 0.3349(11) 0.4343(7) 0.6699(10) 0.176(6) Uani 1.00 1 d . . .
C(22) C 0.4363(10) 0.4346(7) 0.6165(11) 0.197(7) Uani 1.00 1 d . . .
B(1) B 0.2253(7) 0.0450(4) 0.4580(8) 0.074(2) Uani 1.00 1 d . . .
H(1) H 0.4991 0.2124 0.0856 0.124 Uiso 1.00 1 c R . .
H(2) H 0.6262 0.2164 0.1163 0.124 Uiso 1.00 1 c R . .
H(3) H 0.5779 0.1562 0.0459 0.124 Uiso 1.00 1 c R . .
H(4) H 0.4922 0.0487 0.1280 0.120 Uiso 1.00 1 c R . .
H(5) H 0.4779 0.0085 0.3059 0.128 Uiso 1.00 1 c R . .
H(6) H 0.5210 0.0803 0.4984 0.087 Uiso 1.00 1 c R . .
H(7) H 0.5787 0.1413 0.6364 0.102 Uiso 1.00 1 c R . .
H(8) H 0.5265 0.2153 0.6193 0.102 Uiso 1.00 1 c R . .
H(9) H 0.7560 0.1914 0.6238 0.102 Uiso 1.00 1 c R . .
H(10) H 0.6998 0.2174 0.7190 0.102 Uiso 1.00 1 c R . .
H(11) H 0.7635 0.4530 0.6232 0.105 Uiso 1.00 1 c R . .
H(12) H 0.7108 0.4105 0.4518 0.091 Uiso 1.00 1 c R . .
H(13) H 0.7584 0.3511 0.7439 0.113 Uiso 1.00 1 c R . .
H(14) H 0.2989 0.2471 0.4012 0.099 Uiso 1.00 1 c R . .
H(15) H 0.3879 0.2660 0.4900 0.099 Uiso 1.00 1 c R . .
H(16) H 0.2848 0.3140 0.4666 0.099 Uiso 1.00 1 c R . .
H(17) H 0.2841 0.4038 0.3168 0.087 Uiso 1.00 1 c R . .
H(18) H 0.4266 0.4463 0.2065 0.090 Uiso 1.00 1 c R . .
H(19) H 0.6536 0.3982 0.1845 0.086 Uiso 1.00 1 c R . .
H(20) H 0.8320 0.3626 0.2031 0.097 Uiso 1.00 1 c R . .
H(21) H 0.8247 0.2822 0.1849 0.097 Uiso 1.00 1 c R . .
H(22) H 0.8889 0.3381 0.3796 0.097 Uiso 1.00 1 c R . .
H(23) H 0.9761 0.3161 0.3053 0.097 Uiso 1.00 1 c R . .
H(24) H 0.9933 0.0880 0.4471 0.099 Uiso 1.00 1 c R . .
H(25) H 1.0678 0.1969 0.3767 0.101 Uiso 1.00 1 c R . .
H(26) H 0.7916 0.1041 0.4525 0.083 Uiso 1.00 1 c R . .
H(27) H 0.4884 0.4666 0.6493 0.237 Uiso 1.00 1 c R . .
H(28) H 0.4683 0.3890 0.6168 0.237 Uiso 1.00 1 c R . .
H(29) H 0.4174 0.4491 0.5477 0.237 Uiso 1.00 1 c R . .
H(30) H 0.3024 0.3889 0.6629 0.209 Uiso 1.00 1 c R . .
H(31) H 0.3551 0.4438 0.7404 0.209 Uiso 1.00 1 c R . .

loop_
_atom_site_aniso_label
_atom_site_aniso_U_11
_atom_site_aniso_U_22
_atom_site_aniso_U_33
_atom_site_aniso_U_12
_atom_site_aniso_U_13
_atom_site_aniso_U_23
Fe(1) 0.0523(4) 0.0431(4) 0.0427(4) 0.0001(3) 0.0047(3) 0.0014(4)
Cl(1) 0.0796(11) 0.0689(11) 0.1311(18) 0.0115(9) -0.0078(11) 0.0301(11)
F(1) 0.071(2) 0.095(3) 0.230(6) 0.010(2) 0.044(3) 0.040(3)
F(2) 0.126(5) 0.229(8) 0.316(11) 0.018(5) -0.036(6) 0.140(8)
F(3) 0.146(5) 0.088(4) 0.316(9) 0.002(3) 0.057(5) 0.051(5)
F(4) 0.288(10) 0.385(13) 0.285(11) -0.214(9) 0.184(9) -0.235(10)
O(1) 0.198(9) 0.179(9) 0.306(14) -0.027(7) 0.021(9) 0.084(9)
N(1) 0.107(5) 0.071(4) 0.121(6) 0.008(3) -0.047(4) -0.043(4)
N(2) 0.056(3) 0.060(3) 0.064(3) 0.005(2) 0.002(2) -0.013(2)
N(3) 0.063(3) 0.060(3) 0.059(3) 0.003(2) 0.008(2) 0.014(2)
N(4) 0.085(4) 0.070(4) 0.108(5) -0.000(3) -0.021(3) -0.044(4)
N(5) 0.069(3) 0.058(3) 0.053(3) 0.007(2) -0.003(2) -0.003(2)
N(6) 0.065(3) 0.061(3) 0.091(4) 0.011(2) -0.022(3) -0.008(3)
N(7) 0.062(3) 0.048(2) 0.048(2) 0.003(2) -0.003(2) 0.002(2)
N(8) 0.065(3) 0.067(3) 0.056(3) -0.005(2) 0.007(2) 0.007(2)
N(9) 0.069(3) 0.084(4) 0.094(4) 0.023(3) -0.005(3) -0.016(3)
N(10) 0.060(3) 0.053(3) 0.057(3) 0.004(2) 0.004(2) -0.003(2)
C(1) 0.116(6) 0.132(7) 0.062(5) 0.007(5) -0.007(4) -0.027(5)
C(2) 0.061(4) 0.083(5) 0.074(5) 0.017(3) -0.013(3) -0.022(4)
C(3) 0.079(5) 0.060(5) 0.183(10) -0.005(3) -0.052(6) -0.014(6)
C(4) 0.060(4) 0.049(3) 0.097(5) -0.005(3) -0.009(3) -0.003(3)
C(5) 0.067(4) 0.061(4) 0.090(5) -0.007(3) 0.006(3) 0.029(4)
C(6) 0.106(5) 0.086(5) 0.064(4) 0.003(4) 0.024(4) 0.021(3)
C(7) 0.096(5) 0.113(6) 0.046(4) 0.023(4) -0.003(3) 0.008(4)
C(8) 0.068(4) 0.078(5) 0.062(4) 0.010(3) -0.010(3) -0.008(4)
C(9) 0.084(5) 0.128(7) 0.070(5) 0.015(5) -0.015(4) -0.037(5)
C(10) 0.074(4) 0.058(4) 0.095(5) -0.003(3) -0.006(4) -0.007(4)
C(11) 0.063(4) 0.089(5) 0.095(5) 0.006(3) 0.014(4) 0.002(4)
C(12) 0.054(3) 0.054(3) 0.063(4) 0.004(3) -0.009(3) -0.012(3)
C(13) 0.093(5) 0.057(4) 0.076(4) 0.004(3) -0.027(4) 0.011(3)
C(14) 0.073(4) 0.053(3) 0.067(4) 0.003(3) -0.003(3) 0.004(3)
C(15) 0.089(5) 0.067(4) 0.058(4) -0.007(4) 0.003(3) 0.012(3)
C(16) 0.085(4) 0.085(5) 0.073(4) -0.008(3) 0.025(4) 0.023(3)
C(17) 0.054(3) 0.103(6) 0.084(5) -0.018(3) 0.015(3) 0.002(4)
C(18) 0.052(3) 0.073(4) 0.060(3) -0.003(3) 0.005(3) -0.004(3)
C(19) 0.053(4) 0.105(6) 0.094(5) 0.002(4) 0.007(3) -0.013(4)
C(20) 0.063(4) 0.073(4) 0.071(4) 0.015(3) -0.002(3) -0.012(3)
C(21) 0.173(12) 0.163(12) 0.185(13) -0.015(10) -0.026(10) 0.097(10)
C(22) 0.168(11) 0.179(13) 0.246(17) -0.046(10) 0.025(12) -0.095(12)
B(1) 0.070(5) 0.050(5) 0.104(7) 0.018(4) 0.015(5) -0.004(4)

loop_
_atom_type_symbol
_atom_type_description
_atom_type_scat_dispersion_real
_atom_type_scat_dispersion_imag
_atom_type_scat_source
C C 0.003 0.002
;
International Tables for Crystallography
(1992, Vol. C, Tables 4.2.6.8 and 6.1.1.4)
;
H H 0.000 0.000
;
International Tables for Crystallography
(1992, Vol. C, Table 6.1.1.4)
;
O O 0.011 0.006
;
International Tables for Crystallography
(1992, Vol. C, Tables 4.2.6.8 and 6.1.1.4)
;
N N 0.006 0.003
;
International Tables for Crystallography
(1992, Vol. C, Tables 4.2.6.8 and 6.1.1.4)
;
Cl Cl 0.148 0.159
;
International Tables for Crystallography
(1992, Vol. C, Tables 4.2.6.8 and 6.1.1.4)
;
B B 0.001 0.001
;
International Tables for Crystallography
(1992, Vol. C, Tables 4.2.6.8 and 6.1.1.4)
;
F F 0.017 0.010
;
International Tables for Crystallography
(1992, Vol. C, Tables 4.2.6.8 and 6.1.1.4)
;
Fe Fe 0.346 0.844
;
International Tables for Crystallography
(1992, Vol. C, Tables 4.2.6.8 and 6.1.1.4)
;

loop_
_geom_angle_atom_site_label_1
_geom_angle_atom_site_label_2
_geom_angle_atom_site_label_3
_geom_angle
_geom_angle_publ_flag
_geom_angle_site_symmetry_1
_geom_angle_site_symmetry_2
_geom_angle_site_symmetry_3
N(2) Fe(1) N(3) 76.56(19) yes . . .
N(2) Fe(1) N(5) 162.3(2) yes . . .
N(2) Fe(1) N(7) 90.13(17) yes . . .
N(2) Fe(1) N(8) 101.18(19) yes . . .
N(2) Fe(1) N(10) 93.32(18) yes . . .
N(3) Fe(1) N(5) 85.99(19) yes . . .
N(3) Fe(1) N(7) 102.83(18) yes . . .
N(3) Fe(1) N(8) 177.64(18) yes . . .
N(3) Fe(1) N(10) 94.05(19) yes . . .
N(5) Fe(1) N(7) 90.82(18) yes . . .
N(5) Fe(1) N(8) 96.23(19) yes . . .
N(5) Fe(1) N(10) 90.89(18) yes . . .
N(7) Fe(1) N(8) 76.41(18) yes . . .
N(7) Fe(1) N(10) 163.11(19) yes . . .
N(8) Fe(1) N(10) 86.70(19) yes . . .
C(2) N(1) C(3) 108.4(7) yes . . .
Fe(1) N(2) C(2) 142.5(4) yes . . .
Fe(1) N(2) C(4) 110.6(4) yes . . .
C(2) N(2) C(4) 106.6(5) yes . . .
Fe(1) N(3) C(5) 114.4(4) yes . . .
Fe(1) N(3) C(6) 126.0(4) yes . . .
C(5) N(3) C(6) 119.5(6) yes . . .
C(9) N(4) C(10) 107.9(6) yes . . .
Fe(1) N(5) C(8) 126.8(4) yes . . .
Fe(1) N(5) C(10) 127.5(4) yes . . .
C(8) N(5) C(10) 105.7(5) yes . . .
C(12) N(6) C(13) 108.4(5) yes . . .
Fe(1) N(7) C(12) 141.3(4) yes . . .
Fe(1) N(7) C(14) 111.7(3) yes . . .
C(12) N(7) C(14) 106.7(4) yes . . .
Fe(1) N(8) C(15) 114.9(4) yes . . .
Fe(1) N(8) C(16) 125.2(4) yes . . .
C(15) N(8) C(16) 119.7(5) yes . . .
C(19) N(9) C(20) 106.7(6) yes . . .
Fe(1) N(10) C(18) 125.7(4) yes . . .
Fe(1) N(10) C(20) 128.3(4) yes . . .
C(18) N(10) C(20) 106.0(5) yes . . .
N(1) C(2) N(2) 110.1(7) yes . . .
N(1) C(2) C(1) 124.1(7) yes . . .
N(2) C(2) C(1) 125.6(7) yes . . .
N(1) C(3) C(4) 107.5(7) yes . . .
N(2) C(4) C(3) 107.4(7) yes . . .
N(2) C(4) C(5) 118.0(5) yes . . .
C(3) C(4) C(5) 134.5(7) yes . . .
N(3) C(5) C(4) 119.6(6) yes . . .
N(3) C(6) C(7) 111.5(6) yes . . .
C(6) C(7) C(8) 113.7(6) yes . . .
N(5) C(8) C(7) 122.3(6) yes . . .
N(5) C(8) C(9) 108.7(6) yes . . .
C(7) C(8) C(9) 129.1(6) yes . . .
N(4) C(9) C(8) 106.0(6) yes . . .
N(4) C(10) N(5) 111.7(6) yes . . .
N(6) C(12) N(7) 109.7(5) yes . . .
N(6) C(12) C(11) 124.7(5) yes . . .
N(7) C(12) C(11) 125.6(5) yes . . .
N(6) C(13) C(14) 107.0(6) yes . . .
N(7) C(14) C(13) 108.3(6) yes . . .
N(7) C(14) C(15) 118.0(5) yes . . .
C(13) C(14) C(15) 133.6(6) yes . . .
N(8) C(15) C(14) 118.9(6) yes . . .
N(8) C(16) C(17) 109.5(5) yes . . .
C(16) C(17) C(18) 114.2(5) yes . . .
N(10) C(18) C(17) 121.5(5) yes . . .
N(10) C(18) C(19) 107.8(5) yes . . .
C(17) C(18) C(19) 130.6(6) yes . . .
N(9) C(19) C(18) 108.3(6) yes . . .
N(9) C(20) N(10) 111.2(6) yes . . .
O(1) C(21) C(22) 109.2(12) yes . . .
F(1) B(1) F(2) 110.9(8) yes . . .
F(1) B(1) F(3) 115.5(7) yes . . .
F(1) B(1) F(4) 109.5(8) yes . . .
F(2) B(1) F(3) 107.9(7) yes . . .
F(2) B(1) F(4) 98.9(8) yes . . .
F(3) B(1) F(4) 112.9(10) yes . . .
C(2) N(1) H(4) 126.1 no . . .
C(3) N(1) H(4) 125.5 no . . .
C(9) N(4) H(11) 124.8 no . . .
C(10) N(4) H(11) 127.3 no . . .
C(12) N(6) H(17) 126.0 no . . .
C(13) N(6) H(17) 125.7 no . . .
C(19) N(9) H(24) 126.6 no . . .
C(20) N(9) H(24) 126.7 no . . .
C(2) C(1) H(1) 110.6 no . . .
C(2) C(1) H(2) 108.9 no . . .
C(2) C(1) H(3) 109.3 no . . .
H(1) C(1) H(2) 109.3 no . . .
H(1) C(1) H(3) 109.3 no . . .
H(2) C(1) H(3) 109.6 no . . .
N(1) C(3) H(5) 127.1 no . . .
C(4) C(3) H(5) 125.3 no . . .
N(3) C(5) H(6) 120.7 no . . .
C(4) C(5) H(6) 119.7 no . . .
N(3) C(6) H(7) 108.5 no . . .
N(3) C(6) H(8) 109.2 no . . .
C(7) C(6) H(7) 108.8 no . . .
C(7) C(6) H(8) 109.4 no . . .
H(7) C(6) H(8) 109.4 no . . .
C(6) C(7) H(9) 108.4 no . . .
C(6) C(7) H(10) 107.7 no . . .
C(8) C(7) H(9) 108.9 no . . .
C(8) C(7) H(10) 108.4 no . . .
H(9) C(7) H(10) 109.6 no . . .
N(4) C(9) H(13) 128.1 no . . .
C(8) C(9) H(13) 125.9 no . . .
N(4) C(10) H(12) 123.8 no . . .
N(5) C(10) H(12) 124.5 no . . .
C(12) C(11) H(14) 109.4 no . . .
C(12) C(11) H(15) 110.0 no . . .
C(12) C(11) H(16) 109.1 no . . .
H(14) C(11) H(15) 109.6 no . . .
H(14) C(11) H(16) 109.8 no . . .
H(15) C(11) H(16) 109.0 no . . .
N(6) C(13) H(18) 126.9 no . . .
C(14) C(13) H(18) 126.1 no . . .
N(8) C(15) H(19) 120.1 no . . .
C(14) C(15) H(19) 121.1 no . . .
N(8) C(16) H(20) 109.2 no . . .
N(8) C(16) H(21) 109.1 no . . .
C(17) C(16) H(20) 110.0 no . . .
C(17) C(16) H(21) 109.8 no . . .
H(20) C(16) H(21) 109.1 no . . .
C(16) C(17) H(22) 108.9 no . . .
C(16) C(17) H(23) 107.2 no . . .
C(18) C(17) H(22) 109.1 no . . .
C(18) C(17) H(23) 107.8 no . . .
H(22) C(17) H(23) 109.6 no . . .
N(9) C(19) H(25) 126.4 no . . .
C(18) C(19) H(25) 125.3 no . . .
N(9) C(20) H(26) 123.9 no . . .
N(10) C(20) H(26) 124.9 no . . .
O(1) C(21) H(30) 110.1 no . . .
O(1) C(21) H(31) 111.5 no . . .
C(22) C(21) H(30) 108.1 no . . .
C(22) C(21) H(31) 108.4 no . . .
H(30) C(21) H(31) 109.4 no . . .
C(21) C(22) H(27) 109.2 no . . .
C(21) C(22) H(28) 110.5 no . . .
C(21) C(22) H(29) 108.6 no . . .
H(27) C(22) H(28) 109.6 no . . .
H(27) C(22) H(29) 109.6 no . . .
H(28) C(22) H(29) 109.3 no . . .

loop_
_geom_bond_atom_site_label_1
_geom_bond_atom_site_label_2
_geom_bond_distance
_geom_bond_publ_flag
_geom_bond_site_symmetry_1
_geom_bond_site_symmetry_2
Fe(1) N(2) 2.167(5) yes . .
Fe(1) N(3) 2.177(5) yes . .
Fe(1) N(5) 2.135(5) yes . .
Fe(1) N(7) 2.164(4) yes . .
Fe(1) N(8) 2.189(5) yes . .
Fe(1) N(10) 2.144(4) yes . .
F(1) B(1) 1.341(10) yes . .
F(2) B(1) 1.288(12) yes . .
F(3) B(1) 1.287(10) yes . .
F(4) B(1) 1.273(15) yes . .
O(1) C(21) 1.382(17) yes . .
N(1) C(2) 1.350(10) yes . .
N(1) C(3) 1.349(15) yes . .
N(2) C(2) 1.321(9) yes . .
N(2) C(4) 1.403(8) yes . .
N(3) C(5) 1.273(8) yes . .
N(3) C(6) 1.454(8) yes . .
N(4) C(9) 1.370(11) yes . .
N(4) C(10) 1.312(10) yes . .
N(5) C(8) 1.375(8) yes . .
N(5) C(10) 1.321(8) yes . .
N(6) C(12) 1.363(8) yes . .
N(6) C(13) 1.346(10) yes . .
N(7) C(12) 1.316(7) yes . .
N(7) C(14) 1.393(8) yes . .
N(8) C(15) 1.272(8) yes . .
N(8) C(16) 1.471(8) yes . .
N(9) C(19) 1.334(11) yes . .
N(9) C(20) 1.346(9) yes . .
N(10) C(18) 1.375(8) yes . .
N(10) C(20) 1.311(8) yes . .
C(1) C(2) 1.455(11) yes . .
C(3) C(4) 1.362(12) yes . .
C(4) C(5) 1.400(11) yes . .
C(6) C(7) 1.515(10) yes . .
C(7) C(8) 1.486(11) yes . .
C(8) C(9) 1.361(12) yes . .
C(11) C(12) 1.475(10) yes . .
C(13) C(14) 1.359(10) yes . .
C(14) C(15) 1.421(10) yes . .
C(16) C(17) 1.534(9) yes . .
C(17) C(18) 1.479(10) yes . .
C(18) C(19) 1.352(10) yes . .
C(21) C(22) 1.45(2) yes . .
N(1) H(4) 0.948 no . .
N(4) H(11) 0.944 no . .
N(6) H(17) 0.941 no . .
N(9) H(24) 0.943 no . .
C(1) H(1) 0.942 no . .
C(1) H(2) 0.942 no . .
C(1) H(3) 0.948 no . .
C(3) H(5) 0.944 no . .
C(5) H(6) 0.946 no . .
C(6) H(7) 0.945 no . .
C(6) H(8) 0.942 no . .
C(7) H(9) 0.943 no . .
C(7) H(10) 0.950 no . .
C(9) H(13) 0.950 no . .
C(10) H(12) 0.948 no . .
C(11) H(14) 0.944 no . .
C(11) H(15) 0.946 no . .
C(11) H(16) 0.944 no . .
C(13) H(18) 0.946 no . .
C(15) H(19) 0.947 no . .
C(16) H(20) 0.945 no . .
C(16) H(21) 0.947 no . .
C(17) H(22) 0.947 no . .
C(17) H(23) 0.942 no . .
C(19) H(25) 0.941 no . .
C(20) H(26) 0.943 no . .
C(21) H(30) 0.943 no . .
C(21) H(31) 0.949 no . .
C(22) H(27) 0.944 no . .
C(22) H(28) 0.943 no . .
C(22) H(29) 0.949 no . .

loop_
_geom_contact_atom_site_label_1
_geom_contact_atom_site_label_2
_geom_contact_distance
_geom_contact_publ_flag
_geom_contact_site_symmetry_1
_geom_contact_site_symmetry_2
Cl(1) O(1) 3.323(12) ? . .
Cl(1) N(1) 3.235(7) ? . 2_555
Cl(1) N(4) 3.238(6) ? . 3_666
Cl(1) N(6) 3.149(6) ? . .
Cl(1) C(3) 3.504(10) ? . 2_555
F(1) F(1) 3.176(6) ? . 3_556
F(1) N(9) 2.898(7) ? . 1_455
F(1) N(9) 3.293(8) ? . 3_656
F(1) C(20) 3.306(8) ? . 3_656
F(2) C(3) 3.543(13) ? . 3_656
F(2) C(4) 3.441(10) ? . 3_656
F(2) C(5) 3.546(10) ? . .
F(2) C(5) 3.230(10) ? . 3_656
F(3) N(9) 3.413(8) ? . 1_455
F(3) C(11) 3.484(9) ? . .
F(3) C(19) 3.285(9) ? . 1_455
F(4) C(3) 3.485(14) ? . .
F(4) C(13) 3.299(13) ? . 2_545
O(1) Cl(1) 3.323(12) ? . .
O(1) N(1) 3.358(13) ? . 4_455
O(1) C(10) 3.133(13) ? . 3_666
O(1) C(15) 3.570(13) ? . 3_666
N(1) Cl(1) 3.235(7) ? . 2_545
N(1) O(1) 3.358(13) ? . 4_554
N(1) N(4) 3.300(9) ? . 4_454
N(1) C(9) 3.497(10) ? . 4_454
N(4) Cl(1) 3.238(6) ? . 3_666
N(4) N(1) 3.300(9) ? . 4_555
N(6) Cl(1) 3.149(6) ? . .
N(6) C(7) 3.373(9) ? . 4_454
N(9) F(1) 2.898(7) ? . 1_655
N(9) F(1) 3.293(8) ? . 3_656
N(9) F(3) 3.413(8) ? . 1_655
C(3) Cl(1) 3.504(10) ? . 2_545
C(3) F(2) 3.543(13) ? . 3_656
C(3) F(4) 3.485(14) ? . .
C(4) F(2) 3.441(10) ? . 3_656
C(5) F(2) 3.546(10) ? . .
C(5) F(2) 3.230(10) ? . 3_656
C(7) N(6) 3.373(9) ? . 4_555
C(9) N(1) 3.497(10) ? . 4_555
C(10) O(1) 3.133(13) ? . 3_666
C(11) F(3) 3.484(9) ? . .
C(13) F(4) 3.299(13) ? . 2_555
C(15) O(1) 3.570(13) ? . 3_666
C(19) F(3) 3.285(9) ? . 1_655
C(20) F(1) 3.306(8) ? . 3_656
